data_7046462
loop_
_publ_author_name
'Archer, Rosanna J.'
'Scott, Hayley S.'
'Polson, Matthew I. J.'
'Williamson, Bryce E.'
'Mathoni\`ere, Corine'
'Rouzi\`eres, Mathieu'
'Cl\'erac, Rodolphe'
'Kruger, Paul E.'

_publ_section_title
;
 Varied spin crossover behaviour in a family of dinuclear Fe(ii) triple
 helicate complexes.
;
_journal_issue 24
_journal_name_full 'Dalton transactions (Cambridge, England : 2003)'
_journal_page_first 7965
_journal_page_last 7974
_journal_paper_doi 10.1039/c8dt01567h
_journal_volume 47
_journal_year 2018
_chemical_formula_moiety 'C72 H66 Fe2 N24, 4(B F4), C0.5 H0.5 Cl2, O'
_chemical_formula_sum 'C72.5 H66.5 B4 Cl2 F16 Fe2 N24 O'
_chemical_formula_weight 1819.83
_space_group_crystal_system triclinic
_space_group_IT_number 2
_space_group_name_Hall '-P 1'
_space_group_name_H-M_alt 'P -1'
_symmetry_space_group_name_Hall '-P 1'
_symmetry_space_group_name_H-M 'P -1'
_atom_sites_solution_hydrogens geom
_audit_creation_date 2017-03-03
_audit_creation_method
;
Olex2 1.2
(compiled 2017.03.02 svn.r3394 for OlexSys, GUI svn.r5324)
;
_audit_update_record
;
2017-03-08 deposited with the CCDC.
2018-05-25 downloaded from the CCDC.
;
_cell_angle_alpha 73.358(4)
_cell_angle_beta 76.332(5)
_cell_angle_gamma 73.466(5)
_cell_formula_units_Z 2
_cell_length_a 14.1516(9)
_cell_length_b 16.1395(8)
_cell_length_c 24.9544(11)
_cell_measurement_reflns_used 8603
_cell_measurement_temperature 240.43(10)
_cell_measurement_theta_max 73.4050
_cell_measurement_theta_min 2.9340
_cell_volume 5160.2(5)
_computing_cell_refinement
;
CrysAlisPro, Agilent Technologies,
Version 1.171.36.28 (release 01-02-2013 CrysAlis171 .NET)
(compiled Feb  1 2013,16:14:44)
;
_computing_data_collection
;
CrysAlisPro, Agilent Technologies,
Version 1.171.36.28 (release 01-02-2013 CrysAlis171 .NET)
(compiled Feb  1 2013,16:14:44)
;
_computing_data_reduction
;
CrysAlisPro, Agilent Technologies,
Version 1.171.36.28 (release 01-02-2013 CrysAlis171 .NET)
(compiled Feb  1 2013,16:14:44)
;
_computing_molecular_graphics 'Olex2 (Dolomanov et al., 2009)'
_computing_publication_material 'Olex2 (Dolomanov et al., 2009)'
_computing_structure_refinement 'ShelXL (Sheldrick, 2015)'
_diffrn_ambient_temperature 240.43(10)
_diffrn_detector_area_resol_mean 5.3250
_diffrn_measured_fraction_theta_full 0.998
_diffrn_measured_fraction_theta_max 0.905
_diffrn_measurement_details
;
#__ type_ start__ end____ width___ exp.time_
  1 omega -105.00   -8.00   1.0000    8.0000
omega____ theta____ kappa____ phi______ frames
    -      -39.9063  -77.0000 -150.0000 97

#__ type_ start__ end____ width___ exp.time_
  2 omega  -42.00   17.00   1.0000    8.0000
omega____ theta____ kappa____ phi______ frames
    -      -39.9063   37.0000  -30.0000 59

#__ type_ start__ end____ width___ exp.time_
  3 omega  -96.00   -3.00   1.0000    8.0000
omega____ theta____ kappa____ phi______ frames
    -      -39.9063  125.0000  -30.0000 93

#__ type_ start__ end____ width___ exp.time_
  4 omega -111.00  -11.00   1.0000    8.0000
omega____ theta____ kappa____ phi______ frames
    -      -39.9063  -57.0000   90.0000 100

#__ type_ start__ end____ width___ exp.time_
  5 omega  -45.00   -4.00   1.0000   30.0000
omega____ theta____ kappa____ phi______ frames
    -      -61.5000   30.0000   30.0000 41

#__ type_ start__ end____ width___ exp.time_
  6 omega -105.00  -80.00   1.0000   30.0000
omega____ theta____ kappa____ phi______ frames
    -      -61.5000  -94.0000   90.0000 25

#__ type_ start__ end____ width___ exp.time_
  7 omega   24.00  109.00   1.0000   30.0000
omega____ theta____ kappa____ phi______ frames
    -      107.7801  -94.0000   30.0000 85

#__ type_ start__ end____ width___ exp.time_
  8 omega   32.00   97.00   1.0000   30.0000
omega____ theta____ kappa____ phi______ frames
    -      107.7801  -94.0000 -150.0000 65

#__ type_ start__ end____ width___ exp.time_
  9 omega   48.00   74.00   1.0000   30.0000
omega____ theta____ kappa____ phi______ frames
    -      107.7801  -94.0000 -180.0000 26

#__ type_ start__ end____ width___ exp.time_
 10 omega   27.00  109.00   1.0000   30.0000
omega____ theta____ kappa____ phi______ frames
    -      107.7801  -94.0000  120.0000 82

#__ type_ start__ end____ width___ exp.time_
 11 omega   79.00  178.00   1.0000   30.0000
omega____ theta____ kappa____ phi______ frames
    -      107.7801   30.0000  -90.0000 99

#__ type_ start__ end____ width___ exp.time_
 12 omega   36.00   62.00   1.0000   30.0000
omega____ theta____ kappa____ phi______ frames
    -      107.7801  -30.0000  -30.0000 26

#__ type_ start__ end____ width___ exp.time_
 13 omega   31.00   89.00   1.0000   30.0000
omega____ theta____ kappa____ phi______ frames
    -      107.7801  -30.0000   90.0000 58

#__ type_ start__ end____ width___ exp.time_
 14 omega   67.00  120.00   1.0000   30.0000
omega____ theta____ kappa____ phi______ frames
    -      107.7801 -125.0000  -30.0000 53

#__ type_ start__ end____ width___ exp.time_
 15 omega   94.00  174.00   1.0000   30.0000
omega____ theta____ kappa____ phi______ frames
    -      107.7801  125.0000   90.0000 80

#__ type_ start__ end____ width___ exp.time_
 16 omega   30.00   84.00   1.0000   30.0000
omega____ theta____ kappa____ phi______ frames
    -      107.7801  -30.0000    0.0000 54

#__ type_ start__ end____ width___ exp.time_
 17 omega   68.00   94.00   1.0000   30.0000
omega____ theta____ kappa____ phi______ frames
    -      107.7801  -45.0000    0.0000 26

#__ type_ start__ end____ width___ exp.time_
 18 omega   63.00   89.00   1.0000   30.0000
omega____ theta____ kappa____ phi______ frames
    -      107.7801  -30.0000 -150.0000 26

#__ type_ start__ end____ width___ exp.time_
 19 omega   39.00   80.00   1.0000   30.0000
omega____ theta____ kappa____ phi______ frames
    -      107.7801  -45.0000 -150.0000 41

#__ type_ start__ end____ width___ exp.time_
 20 omega   93.00  176.00   1.0000   30.0000
omega____ theta____ kappa____ phi______ frames
    -      107.7801   45.0000    0.0000 83
;
_diffrn_measurement_device_type 'SuperNova, Dual, Cu at zero, Atlas'
_diffrn_measurement_method '\w scans'
_diffrn_orient_matrix_UB_11 0.0733582000
_diffrn_orient_matrix_UB_12 -0.0195609000
_diffrn_orient_matrix_UB_13 -0.0537315000
_diffrn_orient_matrix_UB_21 0.0698400000
_diffrn_orient_matrix_UB_22 0.0498255000
_diffrn_orient_matrix_UB_23 0.0101035000
_diffrn_orient_matrix_UB_31 0.0548921000
_diffrn_orient_matrix_UB_32 -0.0873487000
_diffrn_orient_matrix_UB_33 0.0358319000
_diffrn_radiation_monochromator mirror
_diffrn_radiation_type CuK\a
_diffrn_radiation_wavelength 1.54184
_diffrn_reflns_av_R_equivalents 0.0738
_diffrn_reflns_av_unetI/netI 0.1337
_diffrn_reflns_Laue_measured_fraction_full 0.998
_diffrn_reflns_Laue_measured_fraction_max 0.905
_diffrn_reflns_limit_h_max 17
_diffrn_reflns_limit_h_min -15
_diffrn_reflns_limit_k_max 17
_diffrn_reflns_limit_k_min -20
_diffrn_reflns_limit_l_max 31
_diffrn_reflns_limit_l_min -30
_diffrn_reflns_number 37020
_diffrn_reflns_point_group_measured_fraction_full 0.998
_diffrn_reflns_point_group_measured_fraction_max 0.905
_diffrn_reflns_theta_full 67.684
_diffrn_reflns_theta_max 79.627
_diffrn_reflns_theta_min 2.939
_diffrn_source 'SuperNova (Cu) X-ray Source'
_exptl_absorpt_coefficient_mu 3.396
_exptl_absorpt_correction_T_max 1.00000
_exptl_absorpt_correction_T_min 0.55233
_exptl_absorpt_correction_type multi-scan
_exptl_absorpt_process_details
;
CrysAlisPro, Agilent Technologies,
Version 1.171.36.28 (release 01-02-2013 CrysAlis171 .NET)
(compiled Feb  1 2013,16:14:44)
Empirical absorption correction using spherical harmonics,
 implemented in SCALE3 ABSPACK scaling algorithm.
;
_exptl_crystal_colour yellow
_exptl_crystal_colour_primary yellow
_exptl_crystal_density_diffrn 1.171
_exptl_crystal_description block
_exptl_crystal_F_000 1855
_exptl_crystal_size_max 0.2
_exptl_crystal_size_mid 0.16
_exptl_crystal_size_min 0.08
_refine_diff_density_max 1.906
_refine_diff_density_min -1.858
_refine_diff_density_rms 0.146
_refine_ls_extinction_method none
_refine_ls_goodness_of_fit_ref 1.241
_refine_ls_hydrogen_treatment constr
_refine_ls_matrix_type full
_refine_ls_number_parameters 1029
_refine_ls_number_reflns 20325
_refine_ls_number_restraints 10
_refine_ls_restrained_S_all 1.241
_refine_ls_R_factor_all 0.1987
_refine_ls_R_factor_gt 0.1484
_refine_ls_shift/su_max 0.009
_refine_ls_shift/su_mean 0.000
_refine_ls_structure_factor_coef Fsqd
_refine_ls_weighting_details 'w=1/[\s^2^(Fo^2^)+(0.2000P)^2^] where P=(Fo^2^+2Fc^2^)/3'
_refine_ls_weighting_scheme calc
_refine_ls_wR_factor_gt 0.3795
_refine_ls_wR_factor_ref 0.4516
_reflns_Friedel_coverage 0.000
_reflns_number_gt 9740
_reflns_number_total 20325
_reflns_threshold_expression 'I > 2\s(I)'
_cod_data_source_file c8dt01567h2.cif
_cod_data_source_block rja92
_cod_depositor_comments 'Adding full bibliography for 7046459--7046462.cif.'
_cod_original_formula_sum 'C72.50 H66.50 B4 Cl2 F16 Fe2 N24 O'
_cod_database_code 7046462
_shelxl_version_number 2014/6
_chemical_oxdiff_formula C72H66B4N24F16Fe2
_shelx_space_group_comment
;
The symmetry employed for this shelxl refinement is uniquely defined
by the following loop, which should always be used as a source of
symmetry information in preference to the above space-group names.
They are only intended as comments.
;
_reflns_odcompleteness_completeness 99.83
_reflns_odcompleteness_iscentric 1
_reflns_odcompleteness_theta 66.97
_olex2_refinement_description
;
1. Fixed Uiso
 At 1.2 times of:
  All C(H) groups, All C(H,H) groups, All N(H) groups
 At 1.5 times of:
  All C(H,H,H) groups
2. Restrained distances
 B4-F13 = B4-F14 = B4-F15 = B4-F16
 1.33 with sigma of 0.01
 F13-F14
 2.2 with sigma of 0.01
 F13-F15
 2.2 with sigma of 0.01
 F13-F16
 2.2 with sigma of 0.01
 F14-F15
 2.2 with sigma of 0.01
 F14-F16
 2.2 with sigma of 0.01
 F15-F16
 2.2 with sigma of 0.01
3. Others
 Fixed Sof: Cl3(0.5) Cl2(0.5) C73(0.5) H73(0.5)
 Fixed Uiso: F7(0.15) B2(0.15) F6(0.15) F5(0.15) F8(0.15) F15(0.15) B4(0.15)
 F16(0.15) F13(0.15) F14(0.15)
4.a Ternary CH refined with riding coordinates:
 C73(H73)
4.b Secondary CH2 refined with riding coordinates:
 C50(H50A,H50B)
4.c Aromatic/amide H refined with riding coordinates:
 C6(H6), C68(H68), C34(H34), N10(H10), N2(H2), C58(H58), N24(H24), C44(H44),
 C16(H16), C28(H28), C20(H20), N0AA(H0AA), C4(H4), C8(H8), C66(H66), C64(H64),
 C41(H41), C65(H65), C32(H32), C40(H40), C30(H30), C42(H42), C69(H69), C19(H19),
  C52(H52), C54(H54), C21(H21), C31(H31), N16(H16A), C55(H55), C56(H56),
 C18(H18), C9(H9), C10(H10A), C45(H45), C2(H2A), N8(H8A), C71(H71), C1(H1),
 C72(H72), C48(H48), C26(H26), C25(H25), C23(H23), C24(H24A), C47(H47)
4.d Idealised Me refined as rotating group:
 C62(H62A,H62B,H62C), C12(H12A,H12B,H12C), C36(H36A,H36B,H36C), C60(H60A,H60B,
 H60C), C38(H38A,H38B,H38C), C14(H14A,H14B,H14C)
;
_olex2_submission_special_instructions 'No special instructions were received'

loop_
_space_group_symop_operation_xyz
'x, y, z'
'-x, -y, -z'

loop_
_atom_site_label
_atom_site_type_symbol
_atom_site_fract_x
_atom_site_fract_y
_atom_site_fract_z
_atom_site_U_iso_or_equiv
_atom_site_adp_type
_atom_site_occupancy
_atom_site_site_symmetry_order
_atom_site_calc_flag
_atom_site_refinement_flags_posn
_atom_site_refinement_flags_occupancy
Fe1 Fe 0.41204(9) 0.64370(8) 0.79235(5) 0.0460(3) Uani 1 1 d . .
Fe2 Fe 0.23539(10) 0.95118(8) 0.18028(5) 0.0498(3) Uani 1 1 d . .
N11 N 0.4433(5) 0.7671(4) 0.7275(3) 0.0470(13) Uani 1 1 d . .
N3 N 0.4632(4) 0.5553(4) 0.7316(2) 0.0435(13) Uani 1 1 d . .
N6 N 0.2489(5) 0.8096(4) 0.2253(3) 0.0477(14) Uani 1 1 d . .
N19 N 0.2508(5) 0.6857(4) 0.7827(3) 0.0482(14) Uani 1 1 d . .
N20 N 0.1204(5) 0.8972(5) 0.5602(3) 0.0542(16) Uani 1 1 d . .
N23 N 0.1940(5) 1.0907(4) 0.1455(3) 0.0484(14) Uani 1 1 d . .
N4 N 0.3649(5) 0.5795(4) 0.5043(3) 0.0514(15) Uani 1 1 d . .
N21 N 0.1136(5) 0.8824(4) 0.5084(3) 0.0527(15) Uani 1 1 d . .
N14 N 0.3712(5) 0.9759(4) 0.1966(3) 0.0475(13) Uani 1 1 d . .
N12 N 0.4680(6) 0.8971(4) 0.4749(2) 0.0528(16) Uani 1 1 d . .
N22 N 0.1411(4) 1.0030(4) 0.2555(2) 0.0438(13) Uani 1 1 d . .
N13 N 0.4340(6) 0.9591(4) 0.4289(3) 0.0562(16) Uani 1 1 d . .
N5 N 0.3952(5) 0.6082(4) 0.4465(3) 0.0543(16) Uani 1 1 d . .
N17 N 0.3454(5) 0.5558(4) 0.8626(3) 0.0549(16) Uani 1 1 d . .
N1 N 0.5664(5) 0.5852(4) 0.8012(3) 0.0544(15) Uani 1 1 d . .
N9 N 0.3731(5) 0.7426(5) 0.8419(3) 0.0549(15) Uani 1 1 d . .
N15 N 0.3476(6) 0.9208(5) 0.1100(3) 0.0634(18) Uani 1 1 d . .
C15 C 0.3583(6) 0.6730(4) 0.3543(3) 0.0432(15) Uani 1 1 d . .
C33 C 0.4835(6) 0.8491(5) 0.5704(3) 0.0465(16) Uani 1 1 d . .
C6 C 0.4433(5) 0.5657(4) 0.6360(3) 0.0435(15) Uani 1 1 d . .
H6 H 0.4985 0.5907 0.6218 0.052 Uiso 1 1 calc R .
C57 C 0.1766(5) 0.8383(4) 0.6486(3) 0.0424(14) Uani 1 1 d . .
C68 C 0.1288(5) 0.9769(5) 0.3582(3) 0.0457(15) Uani 1 1 d . .
H68 H 0.1633 1.0205 0.3529 0.055 Uiso 1 1 calc R .
C34 C 0.4393(6) 0.8386(5) 0.6274(3) 0.0501(17) Uani 1 1 d . .
H34 H 0.3768 0.8745 0.6373 0.060 Uiso 1 1 calc R .
C5 C 0.4129(5) 0.5419(4) 0.6940(3) 0.0446(15) Uani 1 1 d . .
C7 C 0.3931(5) 0.5532(4) 0.5981(3) 0.0432(15) Uani 1 1 d . .
C63 C 0.0961(5) 0.9303(5) 0.4133(3) 0.0461(15) Uani 1 1 d . .
C67 C 0.1089(6) 0.9570(5) 0.3108(3) 0.0483(16) Uani 1 1 d . .
N10 N 0.3126(8) 0.8412(5) 0.8933(3) 0.076(2) Uani 1 1 d . .
H10 H 0.2852 0.8626 0.9226 0.091 Uiso 1 1 calc R .
N2 N 0.7258(6) 0.5427(6) 0.8087(4) 0.075(2) Uani 1 1 d . .
H2 H 0.7812 0.5377 0.8193 0.090 Uiso 1 1 calc R .
C58 C 0.2183(6) 0.7612(5) 0.6875(3) 0.0484(16) Uani 1 1 d . .
H58 H 0.2534 0.7100 0.6751 0.058 Uiso 1 1 calc R .
N24 N 0.1788(7) 1.2328(5) 0.1073(3) 0.068(2) Uani 1 1 d . .
H24 H 0.1817 1.2818 0.0823 0.081 Uiso 1 1 calc R .
C3 C 0.6131(6) 0.5316(5) 0.7657(3) 0.0512(17) Uani 1 1 d . .
C70 C 0.1482(8) 1.1395(6) 0.1866(4) 0.063(2) Uani 1 1 d . .
C35 C 0.4365(6) 0.9131(5) 0.5244(3) 0.0492(17) Uani 1 1 d . .
C44 C 0.3857(6) 0.9574(5) 0.2929(3) 0.0508(17) Uani 1 1 d . .
H44 H 0.3927 0.8967 0.2978 0.061 Uiso 1 1 calc R .
N7 N 0.1166(5) 0.9158(5) 0.1566(3) 0.0570(17) Uani 1 1 d . .
C61 C 0.1172(6) 0.9472(5) 0.4645(3) 0.0476(17) Uani 1 1 d . .
C16 C 0.2890(6) 0.7195(5) 0.3189(3) 0.0489(17) Uani 1 1 d . .
H16 H 0.2211 0.7262 0.3333 0.059 Uiso 1 1 calc R .
C28 C 0.4152(6) 0.8362(5) 0.7468(3) 0.0488(16) Uani 1 1 d . .
H28 H 0.4208 0.8913 0.7231 0.059 Uiso 1 1 calc R .
C20 C 0.4594(6) 0.6624(5) 0.3313(3) 0.0493(17) Uani 1 1 d . .
H20 H 0.5069 0.6317 0.3546 0.059 Uiso 1 1 calc R .
C53 C 0.2068(6) 0.7619(5) 0.7438(3) 0.0459(16) Uani 1 1 d . .
N0AA N 0.2829(7) 0.4728(6) 0.9411(3) 0.079(2) Uani 1 1 d . .
H0AA H 0.2802 0.4321 0.9721 0.095 Uiso 1 1 calc R .
C59 C 0.1798(5) 0.8341(5) 0.5899(3) 0.0453(15) Uani 1 1 d . .
C43 C 0.3751(6) 1.0152(5) 0.2415(3) 0.0508(17) Uani 1 1 d . .
C4 C 0.5583(6) 0.5158(5) 0.7299(3) 0.0508(18) Uani 1 1 d . .
H4 H 0.5896 0.4780 0.7057 0.061 Uiso 1 1 calc R .
C11 C 0.4238(6) 0.5832(4) 0.5358(3) 0.0463(16) Uani 1 1 d . .
C8 C 0.3108(6) 0.5163(5) 0.6201(3) 0.0533(18) Uani 1 1 d . .
H8 H 0.2774 0.5059 0.5957 0.064 Uiso 1 1 calc R .
C66 C 0.0582(6) 0.8922(5) 0.3189(3) 0.0514(17) Uani 1 1 d . .
H66 H 0.0471 0.8783 0.2875 0.062 Uiso 1 1 calc R .
C13 C 0.3259(6) 0.6382(5) 0.4170(3) 0.0487(16) Uani 1 1 d . .
C29 C 0.4863(6) 0.7760(5) 0.6697(3) 0.0469(16) Uani 1 1 d . .
C64 C 0.0434(6) 0.8650(5) 0.4190(3) 0.0498(17) Uani 1 1 d . .
H64 H 0.0216 0.8332 0.4552 0.060 Uiso 1 1 calc R .
C41 C 0.3580(7) 1.1394(5) 0.2792(4) 0.0562(19) Uani 1 1 d . .
H41 H 0.3468 1.2005 0.2744 0.067 Uiso 1 1 calc R .
C65 C 0.0236(6) 0.8472(5) 0.3727(3) 0.0488(16) Uani 1 1 d . .
H65 H -0.0129 0.8051 0.3776 0.059 Uiso 1 1 calc R .
C32 C 0.5793(7) 0.7926(5) 0.5580(3) 0.0545(18) Uani 1 1 d . .
H32 H 0.6119 0.7986 0.5206 0.065 Uiso 1 1 calc R .
C40 C 0.3707(6) 1.0826(5) 0.3313(3) 0.0493(17) Uani 1 1 d . .
H40 H 0.3691 1.1059 0.3616 0.059 Uiso 1 1 calc R .
C30 C 0.5799(6) 0.7209(5) 0.6552(3) 0.0473(16) Uani 1 1 d . .
H30 H 0.6117 0.6782 0.6833 0.057 Uiso 1 1 calc R .
C39 C 0.3854(6) 0.9937(5) 0.3390(3) 0.0475(16) Uani 1 1 d . .
C42 C 0.3621(6) 1.1038(5) 0.2340(4) 0.0558(19) Uani 1 1 d . .
H42 H 0.3559 1.1411 0.1983 0.067 Uiso 1 1 calc R .
C69 C 0.1165(6) 1.0904(5) 0.2433(3) 0.0454(15) Uani 1 1 d . .
H69 H 0.0789 1.1204 0.2709 0.054 Uiso 1 1 calc R .
C19 C 0.4903(7) 0.6964(5) 0.2749(4) 0.0571(19) Uani 1 1 d . .
H19 H 0.5582 0.6865 0.2600 0.069 Uiso 1 1 calc R .
C27 C 0.3742(6) 0.8282(5) 0.8064(4) 0.0553(18) Uani 1 1 d . .
C52 C 0.1943(7) 0.6488(5) 0.8254(3) 0.0544(18) Uani 1 1 d . .
H52 H 0.1250 0.6674 0.8289 0.065 Uiso 1 1 calc R .
C54 C 0.1578(6) 0.8397(5) 0.7618(4) 0.0560(19) Uani 1 1 d . .
H54 H 0.1491 0.8402 0.7998 0.067 Uiso 1 1 calc R .
C21 C 0.1830(6) 0.7745(5) 0.2200(3) 0.0553(19) Uani 1 1 d . .
H21 H 0.1795 0.7167 0.2396 0.066 Uiso 1 1 calc R .
C17 C 0.3201(6) 0.7564(5) 0.2617(3) 0.0509(17) Uani 1 1 d . .
C37 C 0.4053(6) 0.9303(5) 0.3938(3) 0.0489(17) Uani 1 1 d . .
C31 C 0.6243(6) 0.7303(5) 0.5995(3) 0.0501(17) Uani 1 1 d . .
H31 H 0.6863 0.6934 0.5899 0.060 Uiso 1 1 calc R .
N16 N 0.4542(8) 0.8870(7) 0.0355(4) 0.090(3) Uani 1 1 d . .
H16A H 0.4778 0.8682 0.0049 0.108 Uiso 1 1 calc R .
C55 C 0.1217(6) 0.9171(6) 0.7225(3) 0.0557(19) Uani 1 1 d . .
H55 H 0.0907 0.9700 0.7337 0.067 Uiso 1 1 calc R .
C56 C 0.1330(6) 0.9135(5) 0.6669(3) 0.0525(17) Uani 1 1 d . .
H56 H 0.1097 0.9653 0.6408 0.063 Uiso 1 1 calc R .
C18 C 0.4205(6) 0.7458(6) 0.2396(4) 0.058(2) Uani 1 1 d . .
H18 H 0.4414 0.7712 0.2017 0.069 Uiso 1 1 calc R .
C62 C 0.1388(6) 1.0325(5) 0.4621(3) 0.0525(17) Uani 1 1 d . .
H62A H 0.0918 1.0806 0.4428 0.079 Uiso 1 1 calc GR .
H62B H 0.2054 1.0339 0.4420 0.079 Uiso 1 1 calc GR .
H62C H 0.1334 1.0385 0.5000 0.079 Uiso 1 1 calc GR .
C9 C 0.2773(6) 0.4945(6) 0.6787(4) 0.058(2) Uani 1 1 d . .
H9 H 0.2212 0.4707 0.6928 0.070 Uiso 1 1 calc R .
C12 C 0.5123(6) 0.6212(6) 0.5138(3) 0.0572(19) Uani 1 1 d . .
H12A H 0.5408 0.6118 0.4765 0.086 Uiso 1 1 calc GR .
H12B H 0.5609 0.5928 0.5385 0.086 Uiso 1 1 calc GR .
H12C H 0.4931 0.6838 0.5120 0.086 Uiso 1 1 calc GR .
C46 C 0.4386(7) 0.9399(6) 0.1100(3) 0.059(2) Uani 1 1 d . .
C10 C 0.3279(6) 0.5085(5) 0.7162(3) 0.0512(17) Uani 1 1 d . .
H10A H 0.3051 0.4956 0.7552 0.061 Uiso 1 1 calc R .
C49 C 0.3646(8) 0.4917(6) 0.9086(4) 0.067(2) Uani 1 1 d . .
C51 C 0.2406(7) 0.5776(6) 0.8681(4) 0.061(2) Uani 1 1 d . .
C45 C 0.4463(7) 0.9719(6) 0.1550(3) 0.060(2) Uani 1 1 d . .
H45 H 0.5033 0.9898 0.1551 0.072 Uiso 1 1 calc R .
C2 C 0.7138(7) 0.5024(6) 0.7681(4) 0.069(2) Uani 1 1 d . .
H2A H 0.7623 0.4650 0.7478 0.083 Uiso 1 1 calc R .
N8 N -0.0095(8) 0.8923(7) 0.1310(5) 0.096(3) Uani 1 1 d . .
H8A H -0.0603 0.9006 0.1152 0.115 Uiso 1 1 calc R .
C71 C 0.1375(8) 1.2243(5) 0.1633(4) 0.065(2) Uani 1 1 d . .
H71 H 0.1074 1.2704 0.1815 0.079 Uiso 1 1 calc R .
C1 C 0.6352(7) 0.5904(6) 0.8280(4) 0.062(2) Uani 1 1 d . .
H1 H 0.6226 0.6221 0.8557 0.075 Uiso 1 1 calc R .
C36 C 0.3529(7) 0.9934(6) 0.5373(4) 0.062(2) Uani 1 1 d . .
H36A H 0.3694 1.0160 0.5647 0.093 Uiso 1 1 calc GR .
H36B H 0.2909 0.9753 0.5522 0.093 Uiso 1 1 calc GR .
H36C H 0.3461 1.0391 0.5030 0.093 Uiso 1 1 calc GR .
C72 C 0.2135(8) 1.1512(7) 0.0984(4) 0.070(2) Uani 1 1 d . .
H72 H 0.2470 1.1384 0.0639 0.084 Uiso 1 1 calc R .
C48 C 0.3618(9) 0.8910(7) 0.0644(4) 0.075(3) Uani 1 1 d . .
H48 H 0.3127 0.8745 0.0535 0.089 Uiso 1 1 calc R .
C26 C 0.3379(7) 0.8882(6) 0.8383(4) 0.064(2) Uani 1 1 d . .
H26 H 0.3311 0.9493 0.8259 0.077 Uiso 1 1 calc R .
C22 C 0.1122(6) 0.8295(6) 0.1815(4) 0.0569(19) Uani 1 1 d . .
C25 C 0.3399(9) 0.7552(7) 0.8914(4) 0.078(3) Uani 1 1 d . .
H25 H 0.3350 0.7090 0.9235 0.093 Uiso 1 1 calc R .
C60 C 0.2559(7) 0.7597(6) 0.5652(4) 0.065(2) Uani 1 1 d . .
H60A H 0.2268 0.7098 0.5724 0.098 Uiso 1 1 calc GR .
H60B H 0.3145 0.7417 0.5826 0.098 Uiso 1 1 calc GR .
H60C H 0.2741 0.7811 0.5250 0.098 Uiso 1 1 calc GR .
C50 C 0.2008(8) 0.5290(7) 0.9176(4) 0.075(3) Uani 1 1 d . .
H50A H 0.1599 0.4950 0.9110 0.090 Uiso 1 1 calc R .
H50B H 0.1600 0.5670 0.9424 0.090 Uiso 1 1 calc R .
C23 C 0.0372(9) 0.8144(8) 0.1674(5) 0.081(3) Uani 1 1 d . .
H23 H 0.0173 0.7608 0.1792 0.097 Uiso 1 1 calc R .
C38 C 0.3911(8) 0.8370(6) 0.4086(4) 0.068(2) Uani 1 1 d . .
H38A H 0.4441 0.8018 0.3868 0.103 Uiso 1 1 calc GR .
H38B H 0.3281 0.8381 0.4000 0.103 Uiso 1 1 calc GR .
H38C H 0.3921 0.8116 0.4483 0.103 Uiso 1 1 calc GR .
C24 C 0.0442(10) 0.9497(8) 0.1274(5) 0.092(4) Uani 1 1 d . .
H24A H 0.0314 1.0081 0.1060 0.110 Uiso 1 1 calc R .
C47 C 0.5061(9) 0.9186(11) 0.0631(5) 0.106(5) Uani 1 1 d . .
H47 H 0.5720 0.9243 0.0524 0.127 Uiso 1 1 calc R .
C14 C 0.2163(8) 0.6500(8) 0.4416(4) 0.083(3) Uani 1 1 d . .
H14A H 0.2085 0.6230 0.4815 0.124 Uiso 1 1 calc GR .
H14B H 0.1857 0.6222 0.4232 0.124 Uiso 1 1 calc GR .
H14C H 0.1849 0.7123 0.4357 0.124 Uiso 1 1 calc GR .
F12 F 0.6118(7) 0.7389(7) 0.8936(5) 0.137(3) Uiso 1 1 d . .
F7 F 0.2150(8) 0.9546(8) 0.9711(5) 0.150 Uiso 1 1 d . .
F10 F 0.6532(8) 0.7174(7) 0.9807(5) 0.150(3) Uiso 1 1 d . .
B2 B 0.225(2) 1.033(2) 0.9517(13) 0.150 Uiso 1 1 d . .
F6 F 0.2524(8) 1.0757(7) 0.9835(5) 0.150 Uiso 1 1 d . .
F5 F 0.1634(8) 1.1000(8) 0.9208(5) 0.150 Uiso 1 1 d . .
B3 B 0.5789(9) 0.7299(9) 0.9522(5) 0.074(3) Uani 1 1 d . .
F3 F 0.1496(9) 1.4329(8) 0.1267(5) 0.169(5) Uani 1 1 d . .
F1 F 0.1463(9) 1.4157(6) 0.0458(4) 0.159(4) Uani 1 1 d . .
B1 B 0.0940(9) 1.4586(9) 0.0878(6) 0.076(3) Uani 1 1 d . .
F2 F 0.0168(7) 1.4184(7) 0.1142(5) 0.147(4) Uani 1 1 d . .
F4 F 0.0743(17) 1.5445(8) 0.0656(8) 0.296(11) Uani 1 1 d . .
F8 F 0.3078(9) 1.0358(7) 0.9069(5) 0.150 Uiso 1 1 d . .
F9 F 0.5660(15) 0.6426(14) 0.9709(9) 0.255(8) Uiso 1 1 d . .
F15 F -0.0226(7) 0.6980(5) 0.3271(4) 0.150 Uiso 1 1 d D .
B4 B -0.0078(8) 0.6225(7) 0.3119(5) 0.150 Uiso 1 1 d D .
F16 F 0.0897(6) 0.5904(6) 0.2962(4) 0.150 Uiso 1 1 d D .
F13 F -0.0451(7) 0.5621(6) 0.3548(4) 0.150 Uiso 1 1 d D .
F14 F -0.0569(7) 0.6387(6) 0.2684(4) 0.150 Uiso 1 1 d D .
Cl3 Cl 0.3565(4) 0.6614(3) 0.11756(17) 0.0729(13) Uani 0.5 1 d . P
Cl2 Cl 0.2167(4) 0.7451(4) 0.0404(2) 0.0745(12) Uani 0.5 1 d . P
C73 C 0.273(3) 0.6506(15) 0.0758(9) 0.108(10) Uani 0.5 1 d . P
H73 H 0.2208 0.6244 0.1029 0.129 Uiso 0.5 1 calc R P
Cl1 Cl 0.3448(5) 0.5694(3) 0.0383(2) 0.157(2) Uani 1 1 d . .
F11' F 0.4834(11) 0.7568(9) 0.9726(6) 0.182(5) Uiso 1 1 d . .
O12 O 0.7742(5) 0.5972(5) 0.4787(3) 0.0766(18) Uiso 1 1 d . .

loop_
_atom_site_aniso_label
_atom_site_aniso_U_11
_atom_site_aniso_U_22
_atom_site_aniso_U_33
_atom_site_aniso_U_23
_atom_site_aniso_U_13
_atom_site_aniso_U_12
Fe1 0.0554(7) 0.0473(6) 0.0340(6) -0.0106(5) -0.0102(5) -0.0066(5)
Fe2 0.0603(7) 0.0505(7) 0.0397(6) -0.0105(5) -0.0144(5) -0.0099(5)
N11 0.051(3) 0.046(3) 0.047(3) -0.019(3) -0.014(3) -0.004(3)
N3 0.052(3) 0.050(3) 0.030(3) -0.012(2) -0.016(2) -0.005(2)
N6 0.062(4) 0.041(3) 0.041(3) -0.007(2) -0.024(3) -0.004(3)
N19 0.058(4) 0.051(3) 0.035(3) -0.008(3) -0.011(3) -0.011(3)
N20 0.059(4) 0.066(4) 0.034(3) -0.014(3) -0.009(3) -0.004(3)
N23 0.059(4) 0.045(3) 0.038(3) -0.005(2) -0.009(3) -0.013(3)
N4 0.063(4) 0.045(3) 0.047(4) -0.017(3) -0.016(3) -0.003(3)
N21 0.061(4) 0.061(4) 0.030(3) -0.015(3) -0.011(3) 0.001(3)
N14 0.048(3) 0.060(4) 0.037(3) -0.010(3) -0.010(2) -0.016(3)
N12 0.084(5) 0.051(3) 0.026(3) -0.005(2) -0.022(3) -0.013(3)
N22 0.047(3) 0.052(3) 0.029(3) -0.011(2) -0.008(2) -0.004(2)
N13 0.075(4) 0.054(4) 0.046(4) -0.007(3) -0.017(3) -0.024(3)
N5 0.073(4) 0.054(4) 0.029(3) -0.011(3) -0.014(3) 0.000(3)
N17 0.069(4) 0.049(3) 0.044(3) -0.003(3) -0.016(3) -0.013(3)
N1 0.069(4) 0.049(3) 0.047(4) -0.012(3) -0.011(3) -0.015(3)
N9 0.061(4) 0.063(4) 0.047(4) -0.024(3) -0.007(3) -0.014(3)
N15 0.087(5) 0.053(4) 0.051(4) -0.011(3) -0.023(4) -0.010(3)
C15 0.056(4) 0.031(3) 0.041(4) -0.009(3) -0.017(3) 0.001(3)
C33 0.064(4) 0.044(4) 0.037(4) -0.005(3) -0.010(3) -0.026(3)
C6 0.051(4) 0.038(3) 0.042(4) -0.011(3) -0.011(3) -0.006(3)
C57 0.045(3) 0.038(3) 0.038(4) -0.006(3) -0.007(3) -0.003(3)
C68 0.047(4) 0.052(4) 0.039(4) -0.014(3) -0.008(3) -0.009(3)
C34 0.064(4) 0.039(3) 0.050(4) -0.010(3) -0.020(4) -0.009(3)
C5 0.051(4) 0.034(3) 0.046(4) -0.010(3) -0.017(3) 0.001(3)
C7 0.046(4) 0.038(3) 0.044(4) -0.011(3) -0.014(3) -0.002(3)
C63 0.046(4) 0.053(4) 0.038(4) -0.011(3) -0.010(3) -0.005(3)
C67 0.050(4) 0.052(4) 0.039(4) -0.011(3) -0.009(3) -0.002(3)
N10 0.124(7) 0.059(4) 0.048(4) -0.024(3) -0.014(4) -0.015(4)
N2 0.062(4) 0.088(6) 0.085(6) -0.018(5) -0.041(4) -0.012(4)
C58 0.056(4) 0.044(4) 0.035(3) -0.005(3) -0.008(3) 0.000(3)
N24 0.098(6) 0.060(4) 0.046(4) -0.007(3) -0.010(4) -0.025(4)
C3 0.051(4) 0.058(4) 0.044(4) -0.015(3) -0.018(3) -0.002(3)
C70 0.082(6) 0.059(5) 0.045(4) -0.014(4) -0.012(4) -0.007(4)
C35 0.052(4) 0.047(4) 0.050(4) 0.003(3) -0.013(3) -0.022(3)
C44 0.067(5) 0.054(4) 0.041(4) -0.018(3) -0.015(3) -0.017(3)
N7 0.047(3) 0.067(4) 0.065(4) -0.018(3) -0.025(3) -0.010(3)
C61 0.050(4) 0.063(4) 0.026(3) -0.015(3) -0.007(3) -0.001(3)
C16 0.056(4) 0.044(4) 0.047(4) -0.017(3) -0.019(3) 0.003(3)
C28 0.063(4) 0.048(4) 0.038(4) -0.010(3) -0.014(3) -0.014(3)
C20 0.051(4) 0.045(4) 0.051(4) -0.015(3) -0.018(3) 0.001(3)
C53 0.051(4) 0.050(4) 0.030(3) -0.009(3) -0.005(3) -0.004(3)
N0AA 0.086(6) 0.093(6) 0.048(4) 0.028(4) -0.021(4) -0.040(5)
C59 0.048(4) 0.047(4) 0.035(3) -0.006(3) -0.012(3) 0.000(3)
C43 0.056(4) 0.058(4) 0.043(4) -0.020(3) -0.011(3) -0.009(3)
C4 0.075(5) 0.036(3) 0.039(4) -0.016(3) -0.006(3) -0.005(3)
C11 0.060(4) 0.035(3) 0.043(4) -0.010(3) -0.026(3) 0.004(3)
C8 0.070(5) 0.050(4) 0.040(4) -0.007(3) -0.024(4) -0.005(4)
C66 0.052(4) 0.057(4) 0.048(4) -0.019(3) -0.013(3) -0.006(3)
C13 0.055(4) 0.049(4) 0.042(4) -0.019(3) -0.012(3) -0.001(3)
C29 0.068(4) 0.048(4) 0.034(3) -0.017(3) -0.013(3) -0.016(3)
C64 0.056(4) 0.050(4) 0.036(4) -0.003(3) -0.008(3) -0.009(3)
C41 0.069(5) 0.045(4) 0.055(5) -0.008(3) -0.016(4) -0.013(3)
C65 0.052(4) 0.047(4) 0.048(4) -0.015(3) -0.012(3) -0.007(3)
C32 0.075(5) 0.055(4) 0.036(4) -0.015(3) -0.003(3) -0.021(4)
C40 0.057(4) 0.050(4) 0.048(4) -0.016(3) -0.016(3) -0.014(3)
C30 0.058(4) 0.035(3) 0.049(4) -0.007(3) -0.015(3) -0.007(3)
C39 0.061(4) 0.055(4) 0.040(4) -0.027(3) -0.007(3) -0.018(3)
C42 0.067(5) 0.053(4) 0.052(5) -0.012(3) -0.021(4) -0.012(4)
C69 0.055(4) 0.044(4) 0.035(3) -0.003(3) -0.010(3) -0.012(3)
C19 0.058(5) 0.059(5) 0.047(4) -0.008(3) -0.016(4) -0.001(4)
C27 0.063(5) 0.052(4) 0.050(4) -0.014(3) -0.006(4) -0.011(3)
C52 0.063(5) 0.058(4) 0.039(4) -0.003(3) -0.018(3) -0.008(4)
C54 0.057(4) 0.055(4) 0.053(5) -0.013(4) -0.018(4) -0.002(3)
C21 0.062(5) 0.050(4) 0.047(4) -0.004(3) -0.020(4) -0.001(3)
C17 0.060(4) 0.050(4) 0.042(4) -0.016(3) -0.019(3) 0.002(3)
C37 0.066(5) 0.056(4) 0.031(3) -0.020(3) -0.008(3) -0.013(3)
C31 0.055(4) 0.053(4) 0.038(4) -0.013(3) -0.010(3) -0.002(3)
N16 0.103(7) 0.120(8) 0.056(5) -0.053(5) 0.006(5) -0.024(6)
C55 0.065(5) 0.058(5) 0.036(4) -0.010(3) -0.014(3) 0.002(4)
C56 0.050(4) 0.051(4) 0.052(4) -0.013(3) -0.009(3) -0.004(3)
C18 0.055(4) 0.057(5) 0.063(5) -0.020(4) -0.019(4) -0.001(3)
C62 0.053(4) 0.066(5) 0.039(4) -0.018(3) -0.005(3) -0.011(3)
C9 0.053(4) 0.068(5) 0.061(5) -0.015(4) -0.022(4) -0.013(4)
C12 0.065(5) 0.066(5) 0.038(4) -0.008(3) -0.017(3) -0.007(4)
C46 0.070(5) 0.066(5) 0.039(4) -0.017(4) -0.009(4) -0.010(4)
C10 0.065(5) 0.050(4) 0.040(4) -0.016(3) -0.013(3) -0.007(3)
C49 0.092(7) 0.067(5) 0.040(4) 0.001(4) -0.022(4) -0.019(5)
C51 0.078(6) 0.054(4) 0.043(4) 0.000(3) -0.014(4) -0.013(4)
C45 0.060(5) 0.078(6) 0.042(4) -0.018(4) -0.002(4) -0.020(4)
C2 0.062(5) 0.063(5) 0.074(6) -0.011(4) -0.019(4) -0.003(4)
N8 0.099(7) 0.088(6) 0.113(8) -0.002(6) -0.071(7) -0.019(5)
C71 0.094(7) 0.038(4) 0.053(5) -0.009(3) -0.004(4) -0.008(4)
C1 0.062(5) 0.067(5) 0.068(6) -0.014(4) -0.034(4) -0.012(4)
C36 0.074(5) 0.061(5) 0.050(5) -0.012(4) -0.010(4) -0.016(4)
C72 0.095(7) 0.078(6) 0.040(4) -0.009(4) -0.020(4) -0.023(5)
C48 0.118(9) 0.071(6) 0.047(5) -0.031(4) -0.023(5) -0.018(5)
C26 0.080(6) 0.062(5) 0.053(5) -0.028(4) -0.012(4) -0.005(4)
C22 0.056(4) 0.066(5) 0.053(5) -0.016(4) -0.012(4) -0.016(4)
C25 0.120(9) 0.078(6) 0.037(4) -0.016(4) -0.011(5) -0.027(6)
C60 0.078(6) 0.050(4) 0.062(5) -0.022(4) -0.020(4) 0.009(4)
C50 0.089(7) 0.072(6) 0.056(5) 0.009(4) -0.021(5) -0.022(5)
C23 0.088(7) 0.085(7) 0.088(8) -0.024(6) -0.034(6) -0.026(6)
C38 0.098(7) 0.053(5) 0.052(5) -0.005(4) -0.026(5) -0.011(4)
C24 0.123(10) 0.075(7) 0.080(7) 0.002(5) -0.063(7) -0.009(6)
C47 0.078(7) 0.192(15) 0.065(7) -0.081(9) 0.023(5) -0.037(8)
C14 0.082(7) 0.097(8) 0.054(5) 0.010(5) -0.027(5) -0.013(6)
B3 0.068(6) 0.096(9) 0.055(6) -0.013(6) -0.017(5) -0.011(6)
F3 0.184(11) 0.181(10) 0.177(11) -0.018(8) -0.105(9) -0.058(8)
F1 0.226(12) 0.101(6) 0.097(6) 0.014(5) 0.016(7) -0.032(7)
B1 0.055(6) 0.084(8) 0.074(8) -0.007(6) -0.020(5) 0.002(5)
F2 0.095(6) 0.165(9) 0.152(9) 0.004(7) -0.024(6) -0.023(6)
F4 0.44(3) 0.095(8) 0.240(17) 0.063(9) -0.056(18) 0.002(12)
Cl3 0.119(4) 0.058(2) 0.0408(19) -0.0104(16) -0.024(2) -0.012(2)
Cl2 0.078(3) 0.094(3) 0.050(2) -0.015(2) -0.009(2) -0.023(2)
C73 0.22(3) 0.076(13) 0.050(11) -0.011(10) -0.060(16) -0.035(16)
Cl1 0.265(7) 0.115(3) 0.104(3) -0.040(2) -0.002(3) -0.073(4)

loop_
_atom_type_symbol
_atom_type_description
_atom_type_scat_dispersion_real
_atom_type_scat_dispersion_imag
_atom_type_scat_source
C C 0.0181 0.0091 'International Tables Vol C Tables 4.2.6.8 and 6.1.1.4'
H H 0.0000 0.0000 'International Tables Vol C Tables 4.2.6.8 and 6.1.1.4'
B B 0.0090 0.0039 'International Tables Vol C Tables 4.2.6.8 and 6.1.1.4'
Cl Cl 0.3639 0.7018 'International Tables Vol C Tables 4.2.6.8 and 6.1.1.4'
F F 0.0727 0.0534 'International Tables Vol C Tables 4.2.6.8 and 6.1.1.4'
Fe Fe -1.1336 3.1974 'International Tables Vol C Tables 4.2.6.8 and 6.1.1.4'
N N 0.0311 0.0180 'International Tables Vol C Tables 4.2.6.8 and 6.1.1.4'
O O 0.0492 0.0322 'International Tables Vol C Tables 4.2.6.8 and 6.1.1.4'

loop_
_geom_angle_atom_site_label_1
_geom_angle_atom_site_label_2
_geom_angle_atom_site_label_3
_geom_angle
N3 Fe1 N11 95.4(2)
N3 Fe1 N19 97.0(2)
N19 Fe1 N11 91.0(2)
N17 Fe1 N11 162.8(3)
N17 Fe1 N3 98.3(2)
N17 Fe1 N19 77.2(3)
N17 Fe1 N1 98.4(3)
N17 Fe1 N9 89.8(3)
N1 Fe1 N11 94.7(2)
N1 Fe1 N3 77.0(2)
N1 Fe1 N19 172.0(2)
N1 Fe1 N9 101.4(3)
N9 Fe1 N11 76.6(2)
N9 Fe1 N3 171.8(3)
N9 Fe1 N19 85.3(2)
N6 Fe2 N14 100.8(2)
N6 Fe2 N22 94.3(2)
N23 Fe2 N6 169.1(3)
N23 Fe2 N14 86.4(2)
N23 Fe2 N22 77.3(2)
N23 Fe2 N15 96.3(3)
N23 Fe2 N7 97.3(3)
N14 Fe2 N22 91.4(2)
N15 Fe2 N6 93.3(3)
N15 Fe2 N14 75.9(3)
N15 Fe2 N22 166.2(3)
N15 Fe2 N7 96.6(3)
N7 Fe2 N6 76.6(3)
N7 Fe2 N14 172.1(3)
N7 Fe2 N22 96.3(3)
C28 N11 Fe1 113.5(5)
C28 N11 C29 118.0(7)
C29 N11 Fe1 128.4(5)
C5 N3 Fe1 130.6(4)
C4 N3 Fe1 111.5(4)
C4 N3 C5 117.7(6)
C21 N6 Fe2 115.1(5)
C21 N6 C17 117.8(7)
C17 N6 Fe2 127.0(5)
C53 N19 Fe1 125.8(5)
C52 N19 Fe1 113.0(5)
C52 N19 C53 118.9(7)
C59 N20 N21 115.1(6)
C70 N23 Fe2 113.2(5)
C72 N23 Fe2 140.5(6)
C72 N23 C70 104.6(7)
C11 N4 N5 114.8(7)
C61 N21 N20 117.2(7)
C43 N14 Fe2 125.8(5)
C45 N14 Fe2 114.2(5)
C45 N14 C43 118.3(7)
C35 N12 N13 119.2(7)
C67 N22 Fe2 130.2(5)
C69 N22 Fe2 111.4(5)
C69 N22 C67 118.4(6)
C37 N13 N12 116.8(7)
C13 N5 N4 115.5(7)
C49 N17 Fe1 143.1(7)
C49 N17 C51 104.4(8)
C51 N17 Fe1 112.0(5)
C3 N1 Fe1 112.5(5)
C1 N1 Fe1 140.0(6)
C1 N1 C3 107.2(7)
C27 N9 Fe1 111.0(5)
C25 N9 Fe1 143.5(7)
C25 N9 C27 105.0(7)
C46 N15 Fe2 112.8(5)
C48 N15 Fe2 141.6(8)
C48 N15 C46 105.6(9)
C16 C15 C20 118.5(7)
C16 C15 C13 121.2(7)
C20 C15 C13 120.2(6)
C34 C33 C35 123.5(7)
C34 C33 C32 116.7(7)
C32 C33 C35 119.8(7)
C5 C6 H6 119.2
C5 C6 C7 121.5(7)
C7 C6 H6 119.2
C58 C57 C59 119.5(6)
C56 C57 C58 118.5(7)
C56 C57 C59 122.0(6)
C63 C68 H68 120.2
C63 C68 C67 119.6(7)
C67 C68 H68 120.2
C33 C34 H34 119.3
C29 C34 C33 121.5(8)
C29 C34 H34 119.3
C6 C5 N3 121.2(7)
C6 C5 C10 120.5(7)
C10 C5 N3 118.3(7)
C6 C7 C11 120.8(7)
C8 C7 C6 118.2(7)
C8 C7 C11 120.9(6)
C68 C63 C61 121.7(7)
C68 C63 C64 117.9(7)
C64 C63 C61 120.3(7)
N22 C67 C68 120.3(7)
C66 C67 N22 119.7(7)
C66 C67 C68 120.0(7)
C26 N10 H10 127.2
C25 N10 H10 127.2
C25 N10 C26 105.6(7)
C2 N2 H2 125.9
C1 N2 H2 125.9
C1 N2 C2 108.1(7)
C57 C58 H58 120.0
C53 C58 C57 120.0(7)
C53 C58 H58 120.0
C71 N24 H24 126.3
C72 N24 H24 126.3
C72 N24 C71 107.3(7)
N1 C3 C4 119.8(7)
N1 C3 C2 111.3(8)
C2 C3 C4 128.9(8)
N23 C70 C69 117.2(7)
C71 C70 N23 109.7(8)
C71 C70 C69 132.9(8)
N12 C35 C33 116.3(7)
N12 C35 C36 124.2(7)
C33 C35 C36 119.6(7)
C43 C44 H44 121.3
C43 C44 C39 117.5(7)
C39 C44 H44 121.3
C22 N7 Fe2 112.0(5)
C24 N7 Fe2 141.5(8)
C24 N7 C22 106.5(8)
N21 C61 C63 113.8(7)
N21 C61 C62 125.7(7)
C62 C61 C63 120.5(6)
C15 C16 H16 119.7
C15 C16 C17 120.6(7)
C17 C16 H16 119.7
N11 C28 H28 120.5
N11 C28 C27 119.0(7)
C27 C28 H28 120.5
C15 C20 H20 119.5
C19 C20 C15 121.1(7)
C19 C20 H20 119.5
C58 C53 N19 120.3(6)
C58 C53 C54 119.8(7)
C54 C53 N19 119.8(7)
C49 N0AA H0AA 125.5
C49 N0AA C50 109.0(8)
C50 N0AA H0AA 125.5
N20 C59 C57 117.4(6)
N20 C59 C60 122.4(7)
C57 C59 C60 120.1(6)
C44 C43 N14 115.6(7)
C42 C43 N14 122.3(7)
C42 C43 C44 122.0(7)
N3 C4 C3 119.1(6)
N3 C4 H4 120.4
C3 C4 H4 120.4
N4 C11 C7 116.1(7)
N4 C11 C12 124.1(7)
C12 C11 C7 119.6(6)
C7 C8 H8 119.6
C7 C8 C9 120.8(7)
C9 C8 H8 119.6
C67 C66 H66 119.4
C67 C66 C65 121.2(7)
C65 C66 H66 119.4
N5 C13 C15 115.6(7)
N5 C13 C14 124.1(7)
C14 C13 C15 119.9(7)
C34 C29 N11 121.7(7)
C34 C29 C30 119.6(7)
C30 C29 N11 118.7(6)
C63 C64 H64 119.1
C65 C64 C63 121.8(7)
C65 C64 H64 119.1
C40 C41 H41 120.6
C40 C41 C42 118.8(7)
C42 C41 H41 120.6
C66 C65 H65 120.3
C64 C65 C66 119.5(7)
C64 C65 H65 120.3
C33 C32 H32 119.2
C31 C32 C33 121.6(7)
C31 C32 H32 119.2
C41 C40 H40 119.4
C39 C40 C41 121.2(7)
C39 C40 H40 119.4
C29 C30 H30 120.2
C31 C30 C29 119.7(7)
C31 C30 H30 120.2
C44 C39 C37 117.6(7)
C40 C39 C44 119.9(7)
C40 C39 C37 122.5(6)
C43 C42 C41 120.5(8)
C43 C42 H42 119.7
C41 C42 H42 119.8
N22 C69 C70 119.6(7)
N22 C69 H69 120.2
C70 C69 H69 120.2
C20 C19 H19 119.8
C20 C19 C18 120.5(8)
C18 C19 H19 119.8
N9 C27 C28 118.8(7)
C26 C27 N9 108.7(8)
C26 C27 C28 132.5(8)
N19 C52 H52 120.8
N19 C52 C51 118.4(8)
C51 C52 H52 120.8
C53 C54 H54 120.1
C53 C54 C55 119.8(8)
C55 C54 H54 120.1
N6 C21 H21 121.5
N6 C21 C22 117.0(7)
C22 C21 H21 121.5
C16 C17 N6 121.2(7)
C18 C17 N6 118.5(8)
C18 C17 C16 120.3(7)
N13 C37 C39 117.0(7)
N13 C37 C38 120.8(7)
C39 C37 C38 122.1(6)
C32 C31 C30 120.9(7)
C32 C31 H31 119.5
C30 C31 H31 119.5
C48 N16 H16A 125.9
C48 N16 C47 108.2(8)
C47 N16 H16A 125.9
C54 C55 H55 120.6
C56 C55 C54 118.7(8)
C56 C55 H55 120.6
C57 C56 C55 122.9(7)
C57 C56 H56 118.5
C55 C56 H56 118.5
C19 C18 H18 120.5
C17 C18 C19 119.1(9)
C17 C18 H18 120.5
C61 C62 H62A 109.5
C61 C62 H62B 109.5
C61 C62 H62C 109.5
H62A C62 H62B 109.5
H62A C62 H62C 109.5
H62B C62 H62C 109.5
C8 C9 H9 119.9
C8 C9 C10 120.3(8)
C10 C9 H9 119.9
C11 C12 H12A 109.5
C11 C12 H12B 109.5
C11 C12 H12C 109.5
H12A C12 H12B 109.5
H12A C12 H12C 109.5
H12B C12 H12C 109.5
C45 C46 N15 118.5(8)
C47 C46 N15 108.6(9)
C47 C46 C45 132.8(10)
C5 C10 C9 118.5(8)
C5 C10 H10A 120.7
C9 C10 H10A 120.7
N0AA C49 N17 111.9(9)
N17 C51 C52 118.5(8)
C50 C51 N17 109.9(8)
C50 C51 C52 131.4(10)
N14 C45 C46 117.8(8)
N14 C45 H45 121.1
C46 C45 H45 121.1
N2 C2 H2A 128.3
C3 C2 N2 103.5(8)
C3 C2 H2A 128.3
C23 N8 H8A 128.5
C24 N8 H8A 128.5
C24 N8 C23 102.9(8)
N24 C71 H71 126.3
C70 C71 N24 107.5(8)
C70 C71 H71 126.3
N1 C1 N2 109.9(8)
N1 C1 H1 125.1
N2 C1 H1 125.1
C35 C36 H36A 109.5
C35 C36 H36B 109.5
C35 C36 H36C 109.5
H36A C36 H36B 109.5
H36A C36 H36C 109.5
H36B C36 H36C 109.5
N23 C72 N24 110.8(8)
N23 C72 H72 124.6
N24 C72 H72 124.6
N15 C48 N16 112.5(10)
N15 C48 H48 123.8
N16 C48 H48 123.8
N10 C26 H26 126.7
C27 C26 N10 106.5(8)
C27 C26 H26 126.7
N7 C22 C21 119.1(7)
C23 C22 N7 108.4(8)
C23 C22 C21 132.4(9)
N9 C25 N10 114.0(9)
N9 C25 H25 123.0
N10 C25 H25 123.0
C59 C60 H60A 109.5
C59 C60 H60B 109.5
C59 C60 H60C 109.5
H60A C60 H60B 109.5
H60A C60 H60C 109.5
H60B C60 H60C 109.5
N0AA C50 H50A 110.8
N0AA C50 H50B 110.8
C51 C50 N0AA 104.7(9)
C51 C50 H50A 110.8
C51 C50 H50B 110.8
H50A C50 H50B 108.9
N8 C23 H23 125.5
C22 C23 N8 109.1(10)
C22 C23 H23 125.5
C37 C38 H38A 109.5
C37 C38 H38B 109.5
C37 C38 H38C 109.5
H38A C38 H38B 109.5
H38A C38 H38C 109.5
H38B C38 H38C 109.5
N7 C24 N8 113.1(9)
N7 C24 H24A 123.5
N8 C24 H24A 123.5
N16 C47 H47 127.5
C46 C47 N16 105.1(10)
C46 C47 H47 127.5
C13 C14 H14A 109.5
C13 C14 H14B 109.5
C13 C14 H14C 109.5
H14A C14 H14B 109.5
H14A C14 H14C 109.5
H14B C14 H14C 109.5
F7 B2 F6 121(2)
F7 B2 F5 126(3)
F7 B2 F8 110(2)
F6 B2 F8 97(2)
F5 B2 F6 102(2)
F5 B2 F8 93(2)
F12 B3 F9 103.0(13)
F10 B3 F12 112.9(11)
F10 B3 F9 96.6(12)
F11' B3 F12 120.8(11)
F11' B3 F10 123.5(12)
F11' B3 F9 87.8(13)
F3 B1 F1 105.8(11)
F3 B1 F2 101.6(12)
F3 B1 F4 114.5(16)
F2 B1 F1 106.1(13)
F4 B1 F1 108.5(14)
F4 B1 F2 119.2(14)
F15 B4 F16 110.1(8)
F15 B4 F13 110.6(8)
F15 B4 F14 108.5(8)
F16 B4 F13 109.5(8)
F16 B4 F14 110.3(8)
F13 B4 F14 107.8(8)
Cl3 C73 H73 106.5
Cl2 C73 Cl3 113.1(13)
Cl2 C73 H73 106.5
Cl2 C73 Cl1 118.4(12)
Cl1 C73 Cl3 105.2(17)
Cl1 C73 H73 106.5

loop_
_geom_bond_atom_site_label_1
_geom_bond_atom_site_label_2
_geom_bond_distance
Fe1 N11 2.257(7)
Fe1 N3 2.234(6)
Fe1 N19 2.238(6)
Fe1 N17 2.129(7)
Fe1 N1 2.156(7)
Fe1 N9 2.165(6)
Fe2 N6 2.214(6)
Fe2 N23 2.131(6)
Fe2 N14 2.218(6)
Fe2 N22 2.255(6)
Fe2 N15 2.138(8)
Fe2 N7 2.169(6)
N11 C28 1.264(9)
N11 C29 1.411(10)
N3 C5 1.397(9)
N3 C4 1.312(10)
N6 C21 1.270(11)
N6 C17 1.439(9)
N19 C53 1.417(9)
N19 C52 1.279(11)
N20 N21 1.409(8)
N20 C59 1.291(9)
N23 C70 1.397(10)
N23 C72 1.323(11)
N4 N5 1.386(9)
N4 C11 1.297(9)
N21 C61 1.282(10)
N14 C43 1.453(9)
N14 C45 1.301(10)
N12 N13 1.370(9)
N12 C35 1.285(10)
N22 C67 1.405(9)
N22 C69 1.314(9)
N13 C37 1.289(9)
N5 C13 1.266(10)
N17 C49 1.329(11)
N17 C51 1.406(12)
N1 C3 1.346(10)
N1 C1 1.336(10)
N9 C27 1.413(11)
N9 C25 1.265(11)
N15 C46 1.407(12)
N15 C48 1.311(11)
C15 C16 1.384(9)
C15 C20 1.391(11)
C15 C13 1.511(10)
C33 C34 1.396(11)
C33 C35 1.454(10)
C33 C32 1.423(11)
C6 H6 0.9300
C6 C5 1.382(10)
C6 C7 1.396(10)
C57 C58 1.415(9)
C57 C59 1.474(10)
C57 C56 1.350(10)
C68 H68 0.9300
C68 C63 1.405(10)
C68 C67 1.418(10)
C34 H34 0.9300
C34 C29 1.383(10)
C5 C10 1.388(12)
C7 C11 1.487(10)
C7 C8 1.384(11)
C63 C61 1.492(10)
C63 C64 1.413(11)
C67 C66 1.373(11)
N10 H10 0.8600
N10 C26 1.382(12)
N10 C25 1.343(13)
N2 H2 0.8600
N2 C2 1.416(13)
N2 C1 1.352(12)
C58 H58 0.9300
C58 C53 1.380(10)
N24 H24 0.8600
N24 C71 1.365(12)
N24 C72 1.331(12)
C3 C4 1.427(11)
C3 C2 1.377(12)
C70 C69 1.445(11)
C70 C71 1.304(12)
C35 C36 1.540(12)
C44 H44 0.9300
C44 C43 1.366(11)
C44 C39 1.434(9)
N7 C22 1.366(11)
N7 C24 1.300(11)
C61 C62 1.476(11)
C16 H16 0.9300
C16 C17 1.397(11)
C28 H28 0.9300
C28 C27 1.446(11)
C20 H20 0.9300
C20 C19 1.370(11)
C53 C54 1.393(11)
N0AA H0AA 0.8600
N0AA C49 1.307(13)
N0AA C50 1.391(13)
C59 C60 1.536(10)
C43 C42 1.352(11)
C4 H4 0.9300
C11 C12 1.472(12)
C8 H8 0.9300
C8 C9 1.399(12)
C66 H66 0.9300
C66 C65 1.380(11)
C13 C14 1.505(13)
C29 C30 1.401(11)
C64 H64 0.9300
C64 C65 1.375(11)
C41 H41 0.9300
C41 C40 1.377(11)
C41 C42 1.389(12)
C65 H65 0.9300
C32 H32 0.9300
C32 C31 1.355(11)
C40 H40 0.9300
C40 C39 1.353(11)
C30 H30 0.9300
C30 C31 1.367(11)
C39 C37 1.486(11)
C42 H42 0.9300
C69 H69 0.9300
C19 H19 0.9300
C19 C18 1.395(11)
C27 C26 1.342(11)
C52 H52 0.9300
C52 C51 1.445(11)
C54 H54 0.9300
C54 C55 1.399(11)
C21 H21 0.9300
C21 C22 1.475(11)
C17 C18 1.377(12)
C37 C38 1.505(12)
C31 H31 0.9300
N16 H16A 0.8600
N16 C48 1.330(15)
N16 C47 1.390(15)
C55 H55 0.9300
C55 C56 1.373(11)
C56 H56 0.9300
C18 H18 0.9300
C62 H62A 0.9600
C62 H62B 0.9600
C62 H62C 0.9600
C9 H9 0.9300
C9 C10 1.405(10)
C12 H12A 0.9600
C12 H12B 0.9600
C12 H12C 0.9600
C46 C45 1.400(12)
C46 C47 1.384(12)
C10 H10A 0.9300
C51 C50 1.351(13)
C45 H45 0.9300
C2 H2A 0.9300
N8 H8A 0.8600
N8 C23 1.414(14)
N8 C24 1.328(15)
C71 H71 0.9300
C1 H1 0.9300
C36 H36A 0.9600
C36 H36B 0.9600
C36 H36C 0.9600
C72 H72 0.9300
C48 H48 0.9300
C26 H26 0.9300
C22 C23 1.297(13)
C25 H25 0.9300
C60 H60A 0.9600
C60 H60B 0.9600
C60 H60C 0.9600
C50 H50A 0.9700
C50 H50B 0.9700
C23 H23 0.9300
C38 H38A 0.9600
C38 H38B 0.9600
C38 H38C 0.9600
C24 H24A 0.9300
C47 H47 0.9300
C14 H14A 0.9600
C14 H14B 0.9600
C14 H14C 0.9600
F12 B3 1.405(15)
F7 B2 1.25(3)
F10 B3 1.343(15)
B2 F6 1.37(3)
B2 F5 1.35(3)
B2 F8 1.42(3)
B3 F9 1.40(2)
B3 F11' 1.320(17)
F3 B1 1.295(15)
F1 B1 1.371(16)
B1 F2 1.366(17)
B1 F4 1.311(17)
F15 B4 1.325(9)
B4 F16 1.334(9)
B4 F13 1.344(9)
B4 F14 1.350(9)
Cl3 C73 1.82(3)
Cl2 C73 1.62(2)
C73 H73 0.9800
C73 Cl1 1.77(3)

loop_
_smtbx_masks_void_nr
_smtbx_masks_void_average_x
_smtbx_masks_void_average_y
_smtbx_masks_void_average_z
_smtbx_masks_void_volume
_smtbx_masks_void_count_electrons
1 0.000 -0.037 0.037 1458.8 431.4
